data_1565591
loop_
_publ_author_name
'Mateos, Mar\'ia'
'Vinueza, Joan'
'Mosquera, Marta E.G.'
'Tabernero, Vanessa'
'Cuenca, Tom\'as'
'Jim\'enez, Gerardo'

_publ_section_title
;
 Cyclopentadienyl-silsesquioxane titanium compounds as suitable candidates
 for immobilization on silica-based supports
;
_journal_name_full 'Inorganica Chimica Acta'
_journal_page_first 119275
_journal_paper_doi 10.1016/j.ica.2019.119275
_journal_volume 501
_journal_year 2020
_chemical_formula_moiety 'C16 H20 Cl4 O2 Si2 Ti2'
_chemical_formula_sum 'C16 H20 Cl4 O2 Si2 Ti2'
_chemical_formula_weight 538.1
_space_group_IT_number 14
_space_group_name_Hall '-P 2yn'
_space_group_name_H-M_alt 'P 1 21/n 1'
_symmetry_cell_setting monoclinic
_symmetry_Int_Tables_number 14
_symmetry_space_group_name_Hall '-P 2yn'
_symmetry_space_group_name_H-M 'P 1 21/n 1'
_atom_sites_solution_hydrogens geom
_audit_conform_dict_location ftp://ftp.iucr.org/pub/cif_core.dic
_audit_conform_dict_name cif_core.dic
_audit_conform_dict_version 2.4.3
_audit_creation_date 2019-05-14T11:49:21-00:00
_audit_creation_method 'WinGX routine CIF_UPDATE'
_cell_angle_alpha 90
_cell_angle_beta 91.06(4)
_cell_angle_gamma 90
_cell_formula_units_Z 2
_cell_length_a 7.261(2)
_cell_length_b 10.156(3)
_cell_length_c 15.480(10)
_cell_measurement_reflns_used 26
_cell_measurement_temperature 200(2)
_cell_measurement_theta_max 19.63
_cell_measurement_theta_min 2.94
_cell_measurement_wavelength 0.71073
_cell_volume 1141.3(9)
_computing_cell_refinement 'Dirax/lsq (Duisenberg & Schreurs, 1989-2000)'
_computing_data_collection 'Collect (Bruker AXS BV, 1997-2004)'
_computing_data_reduction 'EvalCCD (Duisenberg & Schreurs 1990-2000)'
_computing_molecular_graphics 'Ortep for Windows (Farrugia, 2012)'
_computing_publication_material 'WinGX publication routines (Farrugia, 2012)'
_computing_structure_refinement 'SHELXL-2016/6 (Sheldrick, 2016)'
_computing_structure_solution 'SHELXS-2013 (Sheldrick, 2008)'
_diffrn_ambient_temperature 200(2)
_diffrn_detector 'CCD plate'
_diffrn_detector_area_resol_mean 9
_diffrn_measured_fraction_theta_full 0.999
_diffrn_measured_fraction_theta_max 0.998
_diffrn_measurement_device '95mm CCD camera on \k-goniostat'
_diffrn_measurement_device_type KappaCCD
_diffrn_measurement_method 'CCD rotation images, thick slices'
_diffrn_orient_matrix_UB_11 0.01
_diffrn_orient_matrix_UB_12 0
_diffrn_orient_matrix_UB_13 0
_diffrn_orient_matrix_UB_21 0
_diffrn_orient_matrix_UB_22 0.01
_diffrn_orient_matrix_UB_23 0
_diffrn_orient_matrix_UB_31 0
_diffrn_orient_matrix_UB_32 0
_diffrn_orient_matrix_UB_33 0.01
_diffrn_radiation_monochromator 'horizonally mounted graphite crystal'
_diffrn_radiation_probe x-ray
_diffrn_radiation_type MoK\a
_diffrn_radiation_wavelength 0.71073
_diffrn_reflns_av_R_equivalents 0.0534
_diffrn_reflns_av_unetI/netI 0.0762
_diffrn_reflns_Laue_measured_fraction_full 0.999
_diffrn_reflns_Laue_measured_fraction_max 0.998
_diffrn_reflns_limit_h_max 9
_diffrn_reflns_limit_h_min -9
_diffrn_reflns_limit_k_max 13
_diffrn_reflns_limit_k_min -13
_diffrn_reflns_limit_l_max 20
_diffrn_reflns_limit_l_min 0
_diffrn_reflns_number 24990
_diffrn_reflns_point_group_measured_fraction_full 0.999
_diffrn_reflns_point_group_measured_fraction_max 0.998
_diffrn_reflns_reduction_process
;
        Scaled and merged with Sortav
        R.H. Blessing, (1987) Cryst. Rev. 1, 3-58
        R.H. Blessing, (1989) J. Appl. Cryst. 22, 396-397
;
_diffrn_reflns_theta_full 25.242
_diffrn_reflns_theta_max 27.523
_diffrn_reflns_theta_min 3.077
_diffrn_source 'Enraf Nonius FR590'
_diffrn_standards_interval_count .
_diffrn_standards_interval_time .
_diffrn_standards_number 0
_exptl_absorpt_coefficient_mu 1.282
_exptl_absorpt_correction_T_max 1.012
_exptl_absorpt_correction_T_min 0.734
_exptl_absorpt_correction_type multi-scan
_exptl_absorpt_process_details
;
 R.H. Blessing, Acta Cryst. (1995), A51, 33-38
;
_exptl_crystal_colour green
_exptl_crystal_density_diffrn 1.566
_exptl_crystal_density_method 'not measured'
_exptl_crystal_description block
_exptl_crystal_F_000 544
_exptl_crystal_size_max 0.334
_exptl_crystal_size_mid 0.162
_exptl_crystal_size_min 0.084
_refine_diff_density_max 0.56
_refine_diff_density_min -0.48
_refine_diff_density_rms 0.117
_refine_ls_extinction_method none
_refine_ls_goodness_of_fit_ref 1.161
_refine_ls_hydrogen_treatment constr
_refine_ls_matrix_type full
_refine_ls_number_constraints 0
_refine_ls_number_parameters 126
_refine_ls_number_reflns 2623
_refine_ls_number_restraints 84
_refine_ls_restrained_S_all 1.161
_refine_ls_R_factor_all 0.114
_refine_ls_R_factor_gt 0.0756
_refine_ls_shift/su_max 0
_refine_ls_shift/su_mean 0
_refine_ls_structure_factor_coef Fsqd
_refine_ls_weighting_details 'w=1/[\s^2^(Fo^2^)+(0.0687P)^2^+5.8146P] where P=(Fo^2^+2Fc^2^)/3'
_refine_ls_weighting_scheme calc
_refine_ls_wR_factor_gt 0.2245
_refine_ls_wR_factor_ref 0.2363
_reflns_Friedel_coverage 0
_reflns_number_gt 1689
_reflns_number_total 2623
_reflns_threshold_expression 'I > 2\s(I)'
_cod_data_source_file ICA-2020-501-119275.cif
_cod_data_source_block 4
_cod_original_sg_symbol_H-M 'P 21/n'
_cod_database_code 1565591

loop_
_symmetry_equiv_pos_as_xyz
'x, y, z'
'-x+1/2, y+1/2, -z+1/2'
'-x, -y, -z'
'x-1/2, -y-1/2, z-1/2'

loop_
_atom_site_label
_atom_site_type_symbol
_atom_site_fract_x
_atom_site_fract_y
_atom_site_fract_z
_atom_site_U_iso_or_equiv
_atom_site_adp_type
_atom_site_occupancy
_atom_site_site_symmetry_order
_atom_site_calc_flag
_atom_site_refinement_flags_posn
_atom_site_refinement_flags_adp
_atom_site_refinement_flags_occupancy
_atom_site_disorder_assembly
_atom_site_disorder_group
Ti Ti 0.02284(18) 0.52703(13) 0.15535(8) 0.0434(4) Uani 1 1 d . U . . .
O1 O -0.0694(8) 0.4000(6) 0.0885(4) 0.0594(14) Uani 1 1 d . U . . .
Cl2 Cl 0.3276(3) 0.5014(2) 0.13737(16) 0.0661(6) Uani 1 1 d . U . . .
Cl3 Cl -0.0168(3) 0.4467(2) 0.28896(13) 0.0652(6) Uani 1 1 d . U . . .
Si1 Si -0.1139(4) 0.2651(2) 0.03458(14) 0.0530(6) Uani 1 1 d . U . . .
C1 C 0.2144(12) 0.3219(8) -0.1746(5) 0.0583(17) Uani 1 1 d . U . . .
H1 H 0.324603 0.34908 -0.201452 0.07 Uiso 1 1 calc R U . . .
C2 C 0.0602(12) 0.2674(8) -0.2164(5) 0.0580(17) Uani 1 1 d . U . . .
H2 H 0.048471 0.250288 -0.276551 0.07 Uiso 1 1 calc R U . . .
C3 C -0.0737(12) 0.2423(7) -0.1549(5) 0.0509(15) Uani 1 1 d . U . . .
H3 H -0.191446 0.204385 -0.16596 0.061 Uiso 1 1 calc R U . . .
C4 C -0.0020(11) 0.2840(7) -0.0715(5) 0.0474(14) Uani 1 1 d . U . . .
C5 C 0.1783(11) 0.3293(8) -0.0867(5) 0.0548(16) Uani 1 1 d . U . . .
H5 H 0.262322 0.36026 -0.043502 0.066 Uiso 1 1 calc R U . . .
C6 C 0.032(7) 0.116(6) 0.083(4) 0.091(9) Uiso 0.32(2) 1 d . U P A 1
H6A H 0.003903 0.035835 0.049827 0.136 Uiso 0.32(2) 1 calc R U P A 1
H6B H 0.163627 0.135924 0.078863 0.136 Uiso 0.32(2) 1 calc R U P A 1
H6C H 0.000459 0.102588 0.143429 0.136 Uiso 0.32(2) 1 calc R U P A 1
C7 C -0.387(7) 0.252(5) 0.014(3) 0.063(6) Uani 0.32(2) 1 d . U P A 1
H7 H -0.470669 0.32016 -0.000564 0.075 Uiso 0.32(2) 1 calc R U P A 1
C8 C -0.427(5) 0.120(3) 0.0273(19) 0.072(8) Uiso 0.32(2) 1 d . U P A 1
H8A H -0.330524 0.059859 0.042205 0.086 Uiso 0.32(2) 1 calc R U P A 1
H8B H -0.549746 0.08892 0.021192 0.086 Uiso 0.32(2) 1 calc R U P A 1
C6' C -0.356(3) 0.237(3) 0.0241(18) 0.069(5) Uiso 0.68(2) 1 d . U P A 2
H6'1 H -0.377938 0.156054 -0.00844 0.104 Uiso 0.68(2) 1 calc R U P A 2
H6'2 H -0.408602 0.229482 0.081627 0.104 Uiso 0.68(2) 1 calc R U P A 2
H6'3 H -0.413072 0.311582 -0.006627 0.104 Uiso 0.68(2) 1 calc R U P A 2
C7' C -0.028(3) 0.1214(19) 0.0941(11) 0.071(4) Uani 0.68(2) 1 d . U P A 2
H7' H -0.087218 0.039293 0.084152 0.086 Uiso 0.68(2) 1 calc R U P A 2
C8' C 0.094(3) 0.124(2) 0.1428(14) 0.110(6) Uiso 0.68(2) 1 d . U P A 2
H8'1 H 0.155906 0.204867 0.154236 0.132 Uiso 0.68(2) 1 calc R U P A 2
H8'2 H 0.131709 0.046044 0.171697 0.132 Uiso 0.68(2) 1 calc R U P A 2

loop_
_atom_site_aniso_label
_atom_site_aniso_U_11
_atom_site_aniso_U_22
_atom_site_aniso_U_33
_atom_site_aniso_U_23
_atom_site_aniso_U_13
_atom_site_aniso_U_12
Ti 0.0496(8) 0.0407(7) 0.0400(7) -0.0023(5) 0.0018(5) 0.0019(6)
O1 0.074(3) 0.049(3) 0.055(3) -0.012(2) -0.001(3) -0.003(3)
Cl2 0.0511(11) 0.0648(13) 0.0824(15) 0.0057(11) 0.0055(10) 0.0108(10)
Cl3 0.0832(15) 0.0657(13) 0.0468(10) 0.0102(9) 0.0071(10) -0.0043(11)
Si1 0.0765(15) 0.0397(11) 0.0428(11) -0.0019(9) 0.0014(10) 0.0051(10)
C1 0.060(4) 0.049(4) 0.066(4) -0.004(3) 0.011(3) 0.010(3)
C2 0.077(4) 0.048(4) 0.049(3) -0.012(3) 0.008(3) 0.007(3)
C3 0.070(4) 0.040(3) 0.043(3) -0.006(3) 0.001(3) -0.002(3)
C4 0.058(3) 0.038(3) 0.045(3) -0.002(3) 0.000(3) 0.008(3)
C5 0.054(3) 0.050(4) 0.060(3) -0.008(3) -0.004(3) 0.010(3)
C7 0.070(5) 0.053(12) 0.065(12) 0.001(10) 0.010(7) -0.014(9)
C7' 0.093(10) 0.064(5) 0.058(6) 0.010(5) 0.021(7) 0.037(7)

loop_
_atom_type_symbol
_atom_type_description
_atom_type_scat_dispersion_real
_atom_type_scat_dispersion_imag
_atom_type_scat_source
C C 0.0033 0.0016 'International Tables Vol C Tables 4.2.6.8 and 6.1.1.4'
H H 0 0 'International Tables Vol C Tables 4.2.6.8 and 6.1.1.4'
Si Si 0.0817 0.0704 'International Tables Vol C Tables 4.2.6.8 and 6.1.1.4'
Cl Cl 0.1484 0.1585 'International Tables Vol C Tables 4.2.6.8 and 6.1.1.4'
Ti Ti 0.2776 0.4457 'International Tables Vol C Tables 4.2.6.8 and 6.1.1.4'
O O 0.0106 0.006 'International Tables Vol C Tables 4.2.6.8 and 6.1.1.4'

loop_
_geom_angle_atom_site_label_1
_geom_angle_atom_site_label_2
_geom_angle_atom_site_label_3
_geom_angle
_geom_angle_site_symmetry_1
_geom_angle_site_symmetry_3
O1 Ti Cl3 102.7(2) . .
O1 Ti Cl2 101.8(2) . .
Cl3 Ti Cl2 102.40(11) . .
O1 Ti C5 87.8(3) . 3_565
Cl3 Ti C5 124.2(2) . 3_565
Cl2 Ti C5 129.1(2) . 3_565
O1 Ti C4 104.8(3) . 3_565
Cl3 Ti C4 143.8(2) . 3_565
Cl2 Ti C4 94.6(2) . 3_565
C5 Ti C4 35.5(3) 3_565 3_565
O1 Ti C1 106.3(3) . 3_565
Cl3 Ti C1 90.8(2) . 3_565
Cl2 Ti C1 145.4(2) . 3_565
C5 Ti C1 34.9(3) 3_565 3_565
C4 Ti C1 59.1(3) 3_565 3_565
O1 Ti C3 140.6(3) . 3_565
Cl3 Ti C3 112.57(19) . 3_565
Cl2 Ti C3 87.7(2) . 3_565
C5 Ti C3 58.1(3) 3_565 3_565
C4 Ti C3 35.9(3) 3_565 3_565
C1 Ti C3 57.7(3) 3_565 3_565
O1 Ti C2 140.7(3) . 3_565
Cl3 Ti C2 85.1(2) . 3_565
Cl2 Ti C2 114.1(2) . 3_565
C5 Ti C2 57.6(3) 3_565 3_565
C4 Ti C2 58.7(3) 3_565 3_565
C1 Ti C2 34.5(3) 3_565 3_565
C3 Ti C2 34.2(3) 3_565 3_565
Si1 O1 Ti 167.2(4) . .
O1 Si1 C6' 111.3(9) . .
O1 Si1 C7' 110.4(7) . .
C6' Si1 C7' 104.3(11) . .
O1 Si1 C4 106.2(3) . .
C6' Si1 C4 112.5(9) . .
C7' Si1 C4 112.2(5) . .
O1 Si1 C6 110.4(18) . .
C4 Si1 C6 99.9(16) . .
O1 Si1 C7 108.8(16) . .
C4 Si1 C7 108.5(15) . .
C6 Si1 C7 122(2) . .
C5 C1 C2 108.1(8) . .
C5 C1 Ti 71.7(5) . 3_565
C2 C1 Ti 74.5(5) . 3_565
C3 C2 C1 108.6(7) . .
C3 C2 Ti 72.8(4) . 3_565
C1 C2 Ti 71.0(4) . 3_565
C2 C3 C4 108.1(7) . .
C2 C3 Ti 73.0(4) . 3_565
C4 C3 Ti 70.1(4) . 3_565
C5 C4 C3 105.5(7) . .
C5 C4 Si1 127.2(6) . .
C3 C4 Si1 127.1(6) . .
C5 C4 Ti 71.8(5) . 3_565
C3 C4 Ti 74.0(4) . 3_565
Si1 C4 Ti 123.7(4) . 3_565
C1 C5 C4 109.7(7) . .
C1 C5 Ti 73.3(5) . 3_565
C4 C5 Ti 72.7(4) . 3_565
C8 C7 Si1 105(4) . .
C8' C7' Si1 124(2) . .

loop_
_geom_bond_atom_site_label_1
_geom_bond_atom_site_label_2
_geom_bond_distance
_geom_bond_site_symmetry_2
Ti O1 1.776(5) .
Ti Cl3 2.247(3) .
Ti Cl2 2.250(3) .
Ti C5 2.309(8) 3_565
Ti C4 2.321(8) 3_565
Ti C1 2.330(8) 3_565
Ti C3 2.372(8) 3_565
Ti C2 2.374(8) 3_565
O1 Si1 1.634(6) .
Si1 C6' 1.78(2) .
Si1 C7' 1.829(16) .
Si1 C4 1.855(8) .
Si1 C6 1.99(5) .
Si1 C7 2.01(5) .
C1 C5 1.392(11) .
C1 C2 1.396(12) .
C2 C3 1.397(12) .
C3 C4 1.447(10) .
C4 C5 1.412(11) .
C7 C8 1.38(6) .
C7' C8' 1.15(3) .
